data_2222656
loop_
_publ_author_name
'Hou, Rui-Bin'
'Li, Bao'
'Chen, Tie'
'Yin, Bing-Zhu'
'Wu, Li-Xin'

_publ_section_title
4,6,7,9,10,12,13,15-Octahydro-2<i>H</i>-1,3-dithiolo[4,5-<i>i</i>][1,4,7,12]dioxadithiacyclotetradecine-2-thione
_journal_coeditor_code CV2592
_journal_issue 8
_journal_name_full 'Acta Crystallographica Section E'
_journal_page_first o2042
_journal_paper_doi 10.1107/S1600536809029468
_journal_volume 65
_journal_year 2009
_chemical_formula_iupac 'C11 H16 O2 S5'
_chemical_formula_moiety 'C11 H16 O2 S5'
_chemical_formula_sum 'C11 H16 O2 S5'
_chemical_formula_weight 340.54
_chemical_name_systematic
;
4,6,7,9,10,12,13,15-Octahydro-2<i>H</i>-1,3-
dithiolo[4,5-<i>i</i>][1,4,7,12]dioxadithiacyclotetradecine-2-thione
;
_space_group_IT_number 4
_symmetry_cell_setting monoclinic
_symmetry_space_group_name_Hall 'P 2yb'
_symmetry_space_group_name_H-M 'P 1 21 1'
_atom_sites_solution_hydrogens geom
_atom_sites_solution_primary direct
_atom_sites_solution_secondary difmap
_cell_angle_alpha 90.00
_cell_angle_beta 97.00(3)
_cell_angle_gamma 90.00
_cell_formula_units_Z 2
_cell_length_a 8.9201(18)
_cell_length_b 8.5317(17)
_cell_length_c 10.128(2)
_cell_measurement_reflns_used 7211
_cell_measurement_temperature 291(2)
_cell_measurement_theta_max 27.53
_cell_measurement_theta_min 3.13
_cell_volume 765.0(3)
_computing_cell_refinement 'RAPID-AUTO (Rigaku, 1998)'
_computing_data_collection 'RAPID-AUTO (Rigaku, 1998)'
_computing_data_reduction 'CrystalStructure (Rigaku/MSC, 2002)'
_computing_molecular_graphics 'PLATON (Spek, 2009)'
_computing_publication_material 'SHELXL97 (Sheldrick, 2008)'
_computing_structure_refinement 'SHELXL97 (Sheldrick, 2008)'
_computing_structure_solution 'SHELXS97 (Sheldrick, 2008)'
_diffrn_ambient_temperature 291(2)
_diffrn_measured_fraction_theta_full 0.997
_diffrn_measured_fraction_theta_max 0.997
_diffrn_measurement_device_type 'Rigaku R-AXIS RAPID'
_diffrn_measurement_method \w
_diffrn_radiation_monochromator graphite
_diffrn_radiation_source 'fine-focus sealed tube'
_diffrn_radiation_type MoK\a
_diffrn_radiation_wavelength 0.71073
_diffrn_reflns_av_R_equivalents 0.0276
_diffrn_reflns_av_sigmaI/netI 0.0334
_diffrn_reflns_limit_h_max 11
_diffrn_reflns_limit_h_min -11
_diffrn_reflns_limit_k_max 10
_diffrn_reflns_limit_k_min -11
_diffrn_reflns_limit_l_max 11
_diffrn_reflns_limit_l_min -13
_diffrn_reflns_number 7527
_diffrn_reflns_theta_full 27.48
_diffrn_reflns_theta_max 27.48
_diffrn_reflns_theta_min 3.13
_diffrn_standards_decay_% 0
_diffrn_standards_interval_count 0
_diffrn_standards_interval_time 0
_diffrn_standards_number 0
_exptl_absorpt_coefficient_mu 0.748
_exptl_absorpt_correction_T_max 0.9222
_exptl_absorpt_correction_T_min 0.9090
_exptl_absorpt_correction_type multi-scan
_exptl_absorpt_process_details '(ABSCOR; Higashi, 1995)'
_exptl_crystal_colour yellow
_exptl_crystal_density_diffrn 1.478
_exptl_crystal_density_method 'not measured'
_exptl_crystal_description block
_exptl_crystal_F_000 356
_exptl_crystal_size_max 0.13
_exptl_crystal_size_mid 0.12
_exptl_crystal_size_min 0.11
_refine_diff_density_max 0.576
_refine_diff_density_min -0.223
_refine_ls_abs_structure_details 'Flack (1983); 1359 Friedel pairs'
_refine_ls_abs_structure_Flack 0.42(9)
_refine_ls_extinction_method none
_refine_ls_goodness_of_fit_ref 1.063
_refine_ls_hydrogen_treatment constr
_refine_ls_matrix_type full
_refine_ls_number_parameters 164
_refine_ls_number_reflns 3221
_refine_ls_number_restraints 1
_refine_ls_restrained_S_all 1.063
_refine_ls_R_factor_all 0.0353
_refine_ls_R_factor_gt 0.0339
_refine_ls_shift/su_max 0.001
_refine_ls_shift/su_mean 0.000
_refine_ls_structure_factor_coef Fsqd
_refine_ls_weighting_details 'calc w=1/[\s^2^(Fo^2^)+(0.0508P)^2^+0.1939P] where P=(Fo^2^+2Fc^2^)/3'
_refine_ls_weighting_scheme calc
_refine_ls_wR_factor_gt 0.0864
_refine_ls_wR_factor_ref 0.0877
_reflns_number_gt 3100
_reflns_number_total 3221
_reflns_threshold_expression I>2\s(I)
_cod_data_source_file cv2592.cif
_cod_data_source_block I
_cod_original_sg_symbol_H-M 'P 21'
_cod_database_code 2222656
_cod_database_fobs_code 2222656

loop_
_symmetry_equiv_pos_as_xyz
'x, y, z'
'-x, y+1/2, -z'

loop_
_atom_site_type_symbol
_atom_site_label
_atom_site_fract_x
_atom_site_fract_y
_atom_site_fract_z
_atom_site_U_iso_or_equiv
_atom_site_adp_type
_atom_site_calc_flag
_atom_site_refinement_flags
_atom_site_occupancy
_atom_site_disorder_assembly
_atom_site_disorder_group
C C1 0.9104(3) 0.5403(4) 1.0514(2) 0.0344(5) Uani d . 1 . .
C C2 0.6930(2) 0.4126(3) 0.8914(2) 0.0264(5) Uani d . 1 . .
C C3 0.5748(3) 0.2952(3) 0.8447(2) 0.0342(5) Uani d . 1 . .
H H3A 0.6206 0.1920 0.8492 0.041 Uiso calc R 1 . .
H H3B 0.5391 0.3164 0.7521 0.041 Uiso calc R 1 . .
C C4 0.3178(3) 0.4733(4) 0.8901(3) 0.0406(6) Uani d . 1 . .
H H4A 0.2524 0.4990 0.9568 0.049 Uiso calc R 1 . .
H H4B 0.3929 0.5556 0.8915 0.049 Uiso calc R 1 . .
C C5 0.2242(3) 0.4741(4) 0.7555(3) 0.0445(7) Uani d . 1 . .
H H5A 0.1638 0.3795 0.7439 0.053 Uiso calc R 1 . .
H H5B 0.1566 0.5637 0.7482 0.053 Uiso calc R 1 . .
C C6 0.2480(3) 0.4848(4) 0.5262(3) 0.0426(6) Uani d . 1 . .
H H6A 0.1704 0.5650 0.5179 0.051 Uiso calc R 1 . .
H H6B 0.2005 0.3842 0.5047 0.051 Uiso calc R 1 . .
C C7 0.3637(3) 0.5190(4) 0.4329(3) 0.0418(6) Uani d . 1 . .
H H7A 0.3150 0.5253 0.3421 0.050 Uiso calc R 1 . .
H H7B 0.4128 0.6185 0.4558 0.050 Uiso calc R 1 . .
C C8 0.5855(3) 0.4162(4) 0.3590(3) 0.0427(7) Uani d . 1 . .
H H8A 0.5382 0.4495 0.2722 0.051 Uiso calc R 1 . .
H H8B 0.6331 0.3156 0.3480 0.051 Uiso calc R 1 . .
C C9 0.7060(3) 0.5337(4) 0.4090(3) 0.0470(7) Uani d . 1 . .
H H9A 0.6589 0.6351 0.4175 0.056 Uiso calc R 1 . .
H H9B 0.7765 0.5438 0.3438 0.056 Uiso calc R 1 . .
C C10 0.6889(3) 0.5696(4) 0.6801(2) 0.0381(6) Uani d . 1 . .
H H10A 0.6885 0.6826 0.6690 0.046 Uiso calc R 1 . .
H H10B 0.5861 0.5322 0.6586 0.046 Uiso calc R 1 . .
C C11 0.7448(2) 0.5293(3) 0.8207(2) 0.0290(5) Uani d . 1 . .
O O1 0.3233(2) 0.4825(3) 0.65686(18) 0.0432(5) Uani d . 1 . .
O O2 0.4715(2) 0.3969(2) 0.44464(17) 0.0385(4) Uani d . 1 . .
S S1 1.03598(9) 0.58767(12) 1.17933(8) 0.0558(2) Uani d . 1 . .
S S2 0.78149(7) 0.39272(8) 1.05411(6) 0.03282(15) Uani d . 1 . .
S S3 0.41352(8) 0.29178(9) 0.93755(8) 0.04456(18) Uani d . 1 . .
S S4 0.80970(8) 0.48036(12) 0.56811(7) 0.0539(2) Uani d . 1 . .
S S5 0.89230(7) 0.64009(8) 0.90156(7) 0.03733(16) Uani d . 1 . .

loop_
_atom_site_aniso_label
_atom_site_aniso_U_11
_atom_site_aniso_U_22
_atom_site_aniso_U_33
_atom_site_aniso_U_12
_atom_site_aniso_U_13
_atom_site_aniso_U_23
C1 0.0240(11) 0.0456(15) 0.0325(11) 0.0034(10) -0.0003(9) -0.0064(11)
C2 0.0195(10) 0.0336(13) 0.0252(10) 0.0033(8) -0.0005(8) -0.0022(9)
C3 0.0310(12) 0.0346(13) 0.0356(12) 0.0012(10) -0.0020(9) -0.0022(11)
C4 0.0330(13) 0.0503(17) 0.0400(13) 0.0006(12) 0.0105(10) -0.0063(12)
C5 0.0259(12) 0.0616(19) 0.0473(15) 0.0072(12) 0.0094(11) 0.0041(14)
C6 0.0275(13) 0.0597(19) 0.0388(13) 0.0049(12) -0.0030(10) 0.0054(13)
C7 0.0369(14) 0.0520(17) 0.0346(12) 0.0011(12) -0.0028(11) 0.0071(12)
C8 0.0417(15) 0.0582(19) 0.0283(11) -0.0032(13) 0.0048(10) 0.0000(12)
C9 0.0413(15) 0.069(2) 0.0313(12) -0.0104(14) 0.0065(11) 0.0044(13)
C10 0.0318(13) 0.0507(16) 0.0315(12) 0.0060(11) 0.0028(10) 0.0054(11)
C11 0.0184(10) 0.0390(13) 0.0292(11) 0.0012(9) 0.0020(8) -0.0002(10)
O1 0.0233(8) 0.0716(14) 0.0349(9) 0.0071(9) 0.0045(7) 0.0047(9)
O2 0.0346(10) 0.0433(11) 0.0377(9) -0.0016(8) 0.0049(7) 0.0018(9)
S1 0.0336(4) 0.0887(7) 0.0416(4) -0.0110(4) -0.0092(3) -0.0101(4)
S2 0.0298(3) 0.0407(3) 0.0267(3) -0.0002(2) -0.0015(2) 0.0031(2)
S3 0.0319(3) 0.0508(4) 0.0507(4) -0.0110(3) 0.0041(3) 0.0134(3)
S4 0.0314(3) 0.0975(7) 0.0325(3) 0.0086(4) 0.0027(3) -0.0032(4)
S5 0.0254(3) 0.0466(4) 0.0399(3) -0.0089(3) 0.0031(2) 0.0025(3)

loop_
_atom_type_symbol
_atom_type_description
_atom_type_scat_dispersion_real
_atom_type_scat_dispersion_imag
_atom_type_scat_source
C C 0.0033 0.0016 'International Tables Vol C Tables 4.2.6.8 and 6.1.1.4'
H H 0.0000 0.0000 'International Tables Vol C Tables 4.2.6.8 and 6.1.1.4'
O O 0.0106 0.0060 'International Tables Vol C Tables 4.2.6.8 and 6.1.1.4'
S S 0.1246 0.1234 'International Tables Vol C Tables 4.2.6.8 and 6.1.1.4'

loop_
_geom_angle_atom_site_label_1
_geom_angle_atom_site_label_2
_geom_angle_atom_site_label_3
_geom_angle_site_symmetry_1
_geom_angle_site_symmetry_3
_geom_angle
_geom_angle_publ_flag
S1 C1 S2 . . 124.03(17) ?
S1 C1 S5 . . 123.24(18) ?
S2 C1 S5 . . 112.70(14) ?
C11 C2 C3 . . 127.4(2) ?
C11 C2 S2 . . 115.48(18) ?
C3 C2 S2 . . 117.08(18) ?
C2 C3 S3 . . 114.98(18) ?
C2 C3 H3A . . 108.5 ?
S3 C3 H3A . . 108.5 ?
C2 C3 H3B . . 108.5 ?
S3 C3 H3B . . 108.5 ?
H3A C3 H3B . . 107.5 ?
C5 C4 S3 . . 115.9(2) ?
C5 C4 H4A . . 108.3 ?
S3 C4 H4A . . 108.3 ?
C5 C4 H4B . . 108.3 ?
S3 C4 H4B . . 108.3 ?
H4A C4 H4B . . 107.4 ?
O1 C5 C4 . . 108.3(2) ?
O1 C5 H5A . . 110.0 ?
C4 C5 H5A . . 110.0 ?
O1 C5 H5B . . 110.0 ?
C4 C5 H5B . . 110.0 ?
H5A C5 H5B . . 108.4 ?
O1 C6 C7 . . 107.8(2) ?
O1 C6 H6A . . 110.1 ?
C7 C6 H6A . . 110.1 ?
O1 C6 H6B . . 110.1 ?
C7 C6 H6B . . 110.1 ?
H6A C6 H6B . . 108.5 ?
O2 C7 C6 . . 108.3(2) ?
O2 C7 H7A . . 110.0 ?
C6 C7 H7A . . 110.0 ?
O2 C7 H7B . . 110.0 ?
C6 C7 H7B . . 110.0 ?
H7A C7 H7B . . 108.4 ?
O2 C8 C9 . . 113.8(2) ?
O2 C8 H8A . . 108.8 ?
C9 C8 H8A . . 108.8 ?
O2 C8 H8B . . 108.8 ?
C9 C8 H8B . . 108.8 ?
H8A C8 H8B . . 107.7 ?
C8 C9 S4 . . 113.3(2) ?
C8 C9 H9A . . 108.9 ?
S4 C9 H9A . . 108.9 ?
C8 C9 H9B . . 108.9 ?
S4 C9 H9B . . 108.9 ?
H9A C9 H9B . . 107.7 ?
C11 C10 S4 . . 110.08(18) ?
C11 C10 H10A . . 109.6 ?
S4 C10 H10A . . 109.6 ?
C11 C10 H10B . . 109.6 ?
S4 C10 H10B . . 109.6 ?
H10A C10 H10B . . 108.2 ?
C2 C11 C10 . . 125.7(2) ?
C2 C11 S5 . . 116.22(18) ?
C10 C11 S5 . . 118.0(2) ?
C6 O1 C5 . . 113.3(2) ?
C7 O2 C8 . . 113.1(2) ?
C1 S2 C2 . . 98.09(12) ?
C4 S3 C3 . . 103.16(13) ?
C9 S4 C10 . . 99.88(14) ?
C1 S5 C11 . . 97.47(13) ?

loop_
_geom_bond_atom_site_label_1
_geom_bond_atom_site_label_2
_geom_bond_site_symmetry_2
_geom_bond_distance
_geom_bond_publ_flag
C1 S1 . 1.656(3) ?
C1 S2 . 1.708(3) ?
C1 S5 . 1.730(3) ?
C2 C11 . 1.341(4) ?
C2 C3 . 1.489(3) ?
C2 S2 . 1.747(2) ?
C3 S3 . 1.812(3) ?
C3 H3A . 0.9700 ?
C3 H3B . 0.9700 ?
C4 C5 . 1.510(4) ?
C4 S3 . 1.805(3) ?
C4 H4A . 0.9700 ?
C4 H4B . 0.9700 ?
C5 O1 . 1.414(3) ?
C5 H5A . 0.9700 ?
C5 H5B . 0.9700 ?
C6 O1 . 1.409(3) ?
C6 C7 . 1.510(4) ?
C6 H6A . 0.9700 ?
C6 H6B . 0.9700 ?
C7 O2 . 1.413(4) ?
C7 H7A . 0.9700 ?
C7 H7B . 0.9700 ?
C8 O2 . 1.424(3) ?
C8 C9 . 1.511(4) ?
C8 H8A . 0.9700 ?
C8 H8B . 0.9700 ?
C9 S4 . 1.815(3) ?
C9 H9A . 0.9700 ?
C9 H9B . 0.9700 ?
C10 C11 . 1.490(3) ?
C10 S4 . 1.824(3) ?
C10 H10A . 0.9700 ?
C10 H10B . 0.9700 ?
C11 S5 . 1.741(2) ?

loop_
_geom_hbond_atom_site_label_D
_geom_hbond_atom_site_label_H
_geom_hbond_atom_site_label_A
_geom_hbond_site_symmetry_A
_geom_hbond_distance_DH
_geom_hbond_distance_HA
_geom_hbond_distance_DA
_geom_hbond_angle_DHA
C7 H7A S1 1_454 0.97 2.86 3.695(3) 144.5
C10 H10A O2 2_656 0.97 2.51 3.317(3) 140.4

loop_
_cod_related_entry_id
_cod_related_entry_database
_cod_related_entry_code
1 ChemSpider 24742957
